data_7206706
loop_
_publ_author_name
'Sun, Di'
'Li, Yun-Hua'
'Hao, Hong-Jun'
'Liu, Fu-Jing'
'Zhao, Yang'
'Huang, Rong-Bin'
'Zheng, Lan-Sun'

_publ_section_title
;
 Syntheses, structures and photoluminescent properties of a series of
 Ag(i) coordination architectures based on
 2,4-diamino-6-methyl-1,3,5-triazine and dicarboxylates: from a 0D
 discrete molecule to a 3D infinite network
;
_journal_issue 21
_journal_name_full CrystEngComm
_journal_page_first 6431
_journal_paper_doi 10.1039/c1ce05683b
_journal_volume 13
_journal_year 2011
_chemical_formula_moiety 'C13 H20 Ag2 N10 O4 '
_chemical_formula_sum 'C13 H20 Ag2 N10 O4'
_chemical_formula_weight 596.13
_chemical_name_systematic
;
?
;
_space_group_IT_number 2
_symmetry_cell_setting triclinic
_symmetry_space_group_name_Hall '-P 1'
_symmetry_space_group_name_H-M 'P -1'
_atom_sites_solution_hydrogens geom
_atom_sites_solution_primary direct
_atom_sites_solution_secondary difmap
_audit_creation_method SHELXL-97
_cell_angle_alpha 62.542(7)
_cell_angle_beta 74.618(7)
_cell_angle_gamma 75.193(9)
_cell_formula_units_Z 2
_cell_length_a 7.127(3)
_cell_length_b 11.788(5)
_cell_length_c 12.716(5)
_cell_measurement_reflns_used 1815
_cell_measurement_temperature 173(2)
_cell_measurement_theta_max 55.446
_cell_measurement_theta_min 5.997
_cell_volume 902.9(6)
_computing_structure_refinement 'SHELXL-97 (Sheldrick, 1997)'
_computing_structure_solution 'SHELXS-97 (Sheldrick, 1990)'
_diffrn_ambient_temperature 173(2)
_diffrn_detector_area_resol_mean none
_diffrn_measured_fraction_theta_full 0.980
_diffrn_measured_fraction_theta_max 0.980
_diffrn_measurement_device_type 'Bruker SMART CCD'
_diffrn_measurement_method '\f and \w'
_diffrn_radiation_monochromator graphite
_diffrn_radiation_source 'fine-focus sealed tube'
_diffrn_radiation_type MoK\a
_diffrn_radiation_wavelength 0.71073
_diffrn_reflns_av_R_equivalents 0.0232
_diffrn_reflns_av_sigmaI/netI 0.0523
_diffrn_reflns_limit_h_max 8
_diffrn_reflns_limit_h_min -8
_diffrn_reflns_limit_k_max 14
_diffrn_reflns_limit_k_min -6
_diffrn_reflns_limit_l_max 15
_diffrn_reflns_limit_l_min -15
_diffrn_reflns_number 4568
_diffrn_reflns_theta_full 25.00
_diffrn_reflns_theta_max 25.00
_diffrn_reflns_theta_min 1.83
_diffrn_standards_interval_count 0
_diffrn_standards_interval_time none
_diffrn_standards_number none
_exptl_absorpt_coefficient_mu 2.217
_exptl_absorpt_correction_T_max 0.8426
_exptl_absorpt_correction_T_min 0.7321
_exptl_absorpt_correction_type multi-scan
_exptl_absorpt_process_details 'SADABS (Bruker, 2002)'
_exptl_crystal_colour colorless
_exptl_crystal_density_diffrn 2.193
_exptl_crystal_density_method 'not measured'
_exptl_crystal_description Block
_exptl_crystal_F_000 588
_exptl_crystal_size_max 0.15
_exptl_crystal_size_mid 0.10
_exptl_crystal_size_min 0.08
_refine_diff_density_max 1.147
_refine_diff_density_min -0.735
_refine_diff_density_rms 0.138
_refine_ls_extinction_method none
_refine_ls_goodness_of_fit_ref 1.042
_refine_ls_hydrogen_treatment constr
_refine_ls_matrix_type full
_refine_ls_number_parameters 264
_refine_ls_number_reflns 3121
_refine_ls_number_restraints 0
_refine_ls_restrained_S_all 1.042
_refine_ls_R_factor_all 0.0491
_refine_ls_R_factor_gt 0.0387
_refine_ls_shift/su_max 0.000
_refine_ls_shift/su_mean 0.000
_refine_ls_structure_factor_coef Fsqd
_refine_ls_weighting_details 'calc w=1/[\s^2^(Fo^2^)+(0.0467P)^2^+0.0000P] where P=(Fo^2^+2Fc^2^)/3'
_refine_ls_weighting_scheme calc
_refine_ls_wR_factor_gt 0.0897
_refine_ls_wR_factor_ref 0.0940
_reflns_number_gt 2551
_reflns_number_total 3121
_reflns_threshold_expression >2sigma(I)
_cod_data_source_file c1ce05683b.txt
_cod_data_source_block p3
_cod_depositor_comments
;
The following automatic conversions were performed:

'_symmetry_cell_setting' value 'Triclinic' changed to 'triclinic'
according to /home/saulius/struct/CIF-dictionaries/cif_core.dic
dictionary named 'cif_core.dic' version 2.4.1 from 2010-06-29.

Automatic conversion script
Id: cif_fix_values 1715 2011-07-08 13:25:40Z adriana 
;
_cod_original_sg_symbol_H-M P-1
_cod_database_code 7206706

loop_
_symmetry_equiv_pos_as_xyz
'x, y, z'
'-x, -y, -z'

loop_
_atom_site_label
_atom_site_type_symbol
_atom_site_fract_x
_atom_site_fract_y
_atom_site_fract_z
_atom_site_U_iso_or_equiv
_atom_site_adp_type
_atom_site_occupancy
_atom_site_symmetry_multiplicity
_atom_site_calc_flag
_atom_site_refinement_flags
Ag1 Ag 1.03383(6) 0.45732(4) 0.67808(4) 0.02779(15) Uani 1 1 d .
Ag2 Ag 0.73813(6) 0.40499(4) 0.55686(3) 0.02265(14) Uani 1 1 d .
C1 C 1.0435(7) 0.2363(5) 0.9568(5) 0.0184(11) Uani 1 1 d .
C2 C 0.9175(7) 0.2582(5) 1.1305(4) 0.0203(11) Uani 1 1 d .
C3 C 0.8495(7) 0.4229(5) 0.9553(5) 0.0211(12) Uani 1 1 d .
C4 C 0.9013(9) 0.2055(5) 1.2615(4) 0.0275(13) Uani 1 1 d .
H4A H 0.9249 0.2703 1.2826 0.041 Uiso 1 1 calc R
H4B H 0.9993 0.1275 1.2889 0.041 Uiso 1 1 calc R
H4C H 0.7690 0.1836 1.3004 0.041 Uiso 1 1 calc R
C5 C 0.7069(7) 0.1752(5) 0.8331(4) 0.0195(11) Uani 1 1 d .
C6 C 0.5480(7) 0.1890(5) 1.0064(5) 0.0199(11) Uani 1 1 d .
C7 C 0.5119(7) 0.3632(5) 0.8308(4) 0.0211(12) Uani 1 1 d .
C8 C 0.5065(8) 0.1282(5) 1.1401(4) 0.0237(12) Uani 1 1 d .
H8A H 0.4577 0.1958 1.1695 0.036 Uiso 1 1 calc R
H8B H 0.6278 0.0767 1.1708 0.036 Uiso 1 1 calc R
H8C H 0.4067 0.0720 1.1681 0.036 Uiso 1 1 calc R
C11 C 0.9187(7) 0.7531(5) 0.5496(5) 0.0198(11) Uani 1 1 d .
C12 C 0.7798(8) 0.8779(5) 0.5292(5) 0.0252(13) Uani 1 1 d .
H12A H 0.8535 0.9460 0.5144 0.030 Uiso 1 1 calc R
H12B H 0.6786 0.8668 0.6022 0.030 Uiso 1 1 calc R
C13 C 0.6788(7) 0.9204(5) 0.4214(4) 0.0181(11) Uani 1 1 d .
H13A H 0.6026 1.0082 0.4040 0.022 Uiso 1 1 calc R
H13B H 0.7814 0.9258 0.3501 0.022 Uiso 1 1 calc R
C14 C 0.5420(7) 0.8311(5) 0.4402(5) 0.0246(12) Uani 1 1 d .
H14A H 0.4532 0.8141 0.5186 0.030 Uiso 1 1 calc R
H14B H 0.4593 0.8754 0.3766 0.030 Uiso 1 1 calc R
C15 C 0.6466(8) 0.7036(5) 0.4381(4) 0.0193(11) Uani 1 1 d .
N1 N 0.9613(6) 0.3578(4) 0.8903(4) 0.0183(9) Uani 1 1 d .
N2 N 1.0251(6) 0.1814(4) 1.0782(4) 0.0208(10) Uani 1 1 d .
N3 N 0.8248(6) 0.3769(4) 1.0757(4) 0.0209(10) Uani 1 1 d .
N4 N 1.1540(6) 0.1650(4) 0.9004(4) 0.0244(11) Uani 1 1 d .
H4D H 1.1724 0.1971 0.8214 0.029 Uiso 1 1 calc R
H4E H 1.2089 0.0857 0.9420 0.029 Uiso 1 1 calc R
N5 N 0.7577(6) 0.5405(4) 0.8975(4) 0.0246(10) Uani 1 1 d .
H5A H 0.6845 0.5849 0.9377 0.029 Uiso 1 1 calc R
H5B H 0.7697 0.5745 0.8186 0.029 Uiso 1 1 calc R
N6 N 0.6341(6) 0.3004(4) 0.7668(4) 0.0204(10) Uani 1 1 d .
N7 N 0.6658(6) 0.1160(4) 0.9537(4) 0.0189(9) Uani 1 1 d .
N8 N 0.4665(6) 0.3108(4) 0.9511(4) 0.0192(9) Uani 1 1 d .
N9 N 0.4283(7) 0.4831(4) 0.7723(4) 0.0286(11) Uani 1 1 d .
H9A H 0.3466 0.5253 0.8125 0.034 Uiso 1 1 calc R
H9B H 0.4543 0.5210 0.6933 0.034 Uiso 1 1 calc R
N10 N 0.8219(6) 0.1055(4) 0.7770(4) 0.0228(10) Uani 1 1 d .
H10A H 0.8681 0.0239 0.8186 0.027 Uiso 1 1 calc R
H10B H 0.8524 0.1406 0.6980 0.027 Uiso 1 1 calc R
O1 O 1.0853(5) 0.7593(3) 0.4834(3) 0.0234(8) Uani 1 1 d .
O2 O 0.8584(5) 0.6516(3) 0.6310(3) 0.0243(8) Uani 1 1 d .
O3 O 0.8007(5) 0.7069(3) 0.3622(3) 0.0264(9) Uani 1 1 d .
O4 O 0.5713(5) 0.6045(3) 0.5110(3) 0.0225(8) Uani 1 1 d .

loop_
_atom_site_aniso_label
_atom_site_aniso_U_11
_atom_site_aniso_U_22
_atom_site_aniso_U_33
_atom_site_aniso_U_23
_atom_site_aniso_U_13
_atom_site_aniso_U_12
Ag1 0.0346(3) 0.0185(3) 0.0208(3) -0.0067(2) 0.00088(19) 0.00217(19)
Ag2 0.0238(2) 0.0182(2) 0.0199(2) -0.00563(18) -0.00326(17) 0.00134(17)
C1 0.018(3) 0.018(3) 0.022(3) -0.011(2) -0.008(2) 0.002(2)
C2 0.020(3) 0.022(3) 0.016(3) -0.004(2) -0.003(2) -0.007(2)
C3 0.024(3) 0.022(3) 0.019(3) -0.010(2) -0.004(2) -0.004(2)
C4 0.043(3) 0.024(3) 0.016(3) -0.009(2) -0.005(2) -0.005(3)
C5 0.022(3) 0.014(3) 0.019(3) -0.003(2) -0.006(2) -0.004(2)
C6 0.021(3) 0.017(3) 0.018(3) -0.004(2) -0.003(2) -0.005(2)
C7 0.023(3) 0.019(3) 0.017(3) -0.004(2) -0.002(2) -0.006(2)
C8 0.029(3) 0.027(3) 0.014(3) -0.007(2) -0.003(2) -0.006(2)
C11 0.024(3) 0.021(3) 0.015(3) -0.008(2) -0.007(2) -0.001(2)
C12 0.026(3) 0.030(3) 0.021(3) -0.014(3) -0.008(2) 0.006(2)
C13 0.020(3) 0.014(3) 0.015(3) -0.003(2) -0.003(2) 0.001(2)
C14 0.020(3) 0.023(3) 0.023(3) -0.008(2) -0.002(2) 0.003(2)
C15 0.026(3) 0.017(3) 0.012(3) -0.002(2) -0.009(2) -0.002(2)
N1 0.022(2) 0.015(2) 0.017(2) -0.0071(19) -0.0054(18) 0.0005(18)
N2 0.023(2) 0.022(2) 0.019(2) -0.009(2) -0.0057(19) -0.0017(19)
N3 0.025(2) 0.018(2) 0.016(2) -0.0060(19) -0.0006(19) -0.0026(19)
N4 0.028(2) 0.022(3) 0.015(2) -0.004(2) -0.0063(19) 0.004(2)
N5 0.028(2) 0.017(2) 0.019(2) -0.007(2) -0.0014(19) 0.008(2)
N6 0.025(2) 0.015(2) 0.018(2) -0.006(2) -0.0056(19) 0.0020(19)
N7 0.019(2) 0.018(2) 0.016(2) -0.0038(19) -0.0025(18) -0.0039(18)
N8 0.020(2) 0.018(2) 0.016(2) -0.0044(19) -0.0016(18) -0.0034(18)
N9 0.045(3) 0.021(3) 0.011(2) -0.006(2) 0.001(2) 0.000(2)
N10 0.030(2) 0.012(2) 0.013(2) 0.0009(19) -0.0004(19) 0.0012(19)
O1 0.0226(19) 0.018(2) 0.024(2) -0.0079(17) -0.0010(16) 0.0008(16)
O2 0.029(2) 0.018(2) 0.022(2) -0.0088(17) -0.0034(16) 0.0045(17)
O3 0.031(2) 0.020(2) 0.023(2) -0.0110(17) 0.0019(17) 0.0002(17)
O4 0.0232(19) 0.0130(19) 0.022(2) -0.0003(16) -0.0046(16) -0.0014(16)

loop_
_atom_type_symbol
_atom_type_description
_atom_type_scat_dispersion_real
_atom_type_scat_dispersion_imag
_atom_type_scat_source
C C 0.0033 0.0016 'International Tables Vol C Tables 4.2.6.8 and 6.1.1.4'
H H 0.0000 0.0000 'International Tables Vol C Tables 4.2.6.8 and 6.1.1.4'
N N 0.0061 0.0033 'International Tables Vol C Tables 4.2.6.8 and 6.1.1.4'
O O 0.0106 0.0060 'International Tables Vol C Tables 4.2.6.8 and 6.1.1.4'
Ag Ag -0.8971 1.1015 'International Tables Vol C Tables 4.2.6.8 and 6.1.1.4'

loop_
_geom_angle_atom_site_label_1
_geom_angle_atom_site_label_2
_geom_angle_atom_site_label_3
_geom_angle
_geom_angle_site_symmetry_1
_geom_angle_site_symmetry_3
_geom_angle_publ_flag
O3 Ag1 O2 153.29(14) 2_766 . y
O3 Ag1 N1 101.54(14) 2_766 . y
O2 Ag1 N1 103.61(13) . . y
O3 Ag1 Ag2 79.94(10) 2_766 2_766 ?
O2 Ag1 Ag2 80.71(10) . 2_766 ?
N1 Ag1 Ag2 156.18(10) . 2_766 ?
O3 Ag1 Ag2 76.32(10) 2_766 . ?
O2 Ag1 Ag2 85.99(10) . . ?
N1 Ag1 Ag2 112.03(11) . . ?
Ag2 Ag1 Ag2 91.52(4) 2_766 . ?
O1 Ag2 O4 154.93(13) 2_766 . y
O1 Ag2 N6 101.46(14) 2_766 . y
O4 Ag2 N6 102.60(13) . . y
O1 Ag2 O4 92.50(12) 2_766 2_666 y
O4 Ag2 O4 77.31(14) . 2_666 y
N6 Ag2 O4 97.94(13) . 2_666 y
O1 Ag2 Ag1 79.18(10) 2_766 2_766 ?
O4 Ag2 Ag1 80.03(9) . 2_766 ?
N6 Ag2 Ag1 162.46(11) . 2_766 ?
O4 Ag2 Ag1 99.54(8) 2_666 2_766 ?
O1 Ag2 Ag1 101.82(10) 2_766 . ?
O4 Ag2 Ag1 91.45(10) . . ?
N6 Ag2 Ag1 74.18(11) . . ?
O4 Ag2 Ag1 164.72(8) 2_666 . ?
Ag1 Ag2 Ag1 88.48(4) 2_766 . ?
N4 C1 N1 118.5(4) . . ?
N4 C1 N2 116.6(4) . . ?
N1 C1 N2 124.8(4) . . ?
N3 C2 N2 126.3(5) . . ?
N3 C2 C4 117.2(5) . . ?
N2 C2 C4 116.5(5) . . ?
N5 C3 N3 116.9(5) . . ?
N5 C3 N1 118.3(5) . . ?
N3 C3 N1 124.8(5) . . ?
C2 C4 H4A 109.5 . . ?
C2 C4 H4B 109.5 . . ?
H4A C4 H4B 109.5 . . ?
C2 C4 H4C 109.5 . . ?
H4A C4 H4C 109.5 . . ?
H4B C4 H4C 109.5 . . ?
N10 C5 N7 117.1(4) . . ?
N10 C5 N6 119.0(4) . . ?
N7 C5 N6 123.9(4) . . ?
N8 C6 N7 126.1(5) . . ?
N8 C6 C8 117.4(4) . . ?
N7 C6 C8 116.5(4) . . ?
N9 C7 N8 117.2(4) . . ?
N9 C7 N6 118.7(5) . . ?
N8 C7 N6 124.1(5) . . ?
C6 C8 H8A 109.5 . . ?
C6 C8 H8B 109.5 . . ?
H8A C8 H8B 109.5 . . ?
C6 C8 H8C 109.5 . . ?
H8A C8 H8C 109.5 . . ?
H8B C8 H8C 109.5 . . ?
O2 C11 O1 125.7(5) . . ?
O2 C11 C12 117.2(5) . . ?
O1 C11 C12 117.2(5) . . ?
C11 C12 C13 111.1(4) . . ?
C11 C12 H12A 109.4 . . ?
C13 C12 H12A 109.4 . . ?
C11 C12 H12B 109.4 . . ?
C13 C12 H12B 109.4 . . ?
H12A C12 H12B 108.0 . . ?
C14 C13 C12 114.1(4) . . ?
C14 C13 H13A 108.7 . . ?
C12 C13 H13A 108.7 . . ?
C14 C13 H13B 108.7 . . ?
C12 C13 H13B 108.7 . . ?
H13A C13 H13B 107.6 . . ?
C15 C14 C13 113.9(4) . . ?
C15 C14 H14A 108.8 . . ?
C13 C14 H14A 108.8 . . ?
C15 C14 H14B 108.8 . . ?
C13 C14 H14B 108.8 . . ?
H14A C14 H14B 107.7 . . ?
O3 C15 O4 125.9(5) . . ?
O3 C15 C14 116.6(5) . . ?
O4 C15 C14 117.6(5) . . ?
C1 N1 C3 114.5(4) . . ?
C1 N1 Ag1 123.0(3) . . ?
C3 N1 Ag1 122.3(3) . . ?
C2 N2 C1 114.4(4) . . ?
C2 N3 C3 115.1(4) . . ?
C1 N4 H4D 120.0 . . ?
C1 N4 H4E 120.0 . . ?
H4D N4 H4E 120.0 . . ?
C3 N5 H5A 120.0 . . ?
C3 N5 H5B 120.0 . . ?
H5A N5 H5B 120.0 . . ?
C7 N6 C5 115.2(4) . . ?
C7 N6 Ag2 122.5(3) . . ?
C5 N6 Ag2 122.1(3) . . ?
C6 N7 C5 115.2(4) . . ?
C6 N8 C7 115.5(4) . . ?
C7 N9 H9A 120.0 . . ?
C7 N9 H9B 120.0 . . ?
H9A N9 H9B 120.0 . . ?
C5 N10 H10A 120.0 . . ?
C5 N10 H10B 120.0 . . ?
H10A N10 H10B 120.0 . . ?
C11 O1 Ag2 122.8(3) . 2_766 ?
C11 O2 Ag1 124.0(3) . . ?
C15 O3 Ag1 125.2(3) . 2_766 ?
C15 O4 Ag2 122.7(3) . . ?

loop_
_geom_bond_atom_site_label_1
_geom_bond_atom_site_label_2
_geom_bond_distance
_geom_bond_site_symmetry_2
_geom_bond_publ_flag
Ag1 O3 2.198(3) 2_766 y
Ag1 O2 2.199(3) . y
Ag1 N1 2.361(4) . y
Ag1 Ag2 2.9158(10) 2_766 y
Ag1 Ag2 3.2347(11) . y
Ag2 O1 2.219(3) 2_766 y
Ag2 O4 2.227(3) . y
Ag2 N6 2.362(4) . y
Ag2 O4 2.616(4) 2_666 y
Ag2 Ag1 2.9158(10) 2_766 ?
C1 N4 1.326(6) . ?
C1 N1 1.351(6) . ?
C1 N2 1.354(6) . ?
C2 N3 1.324(6) . ?
C2 N2 1.334(6) . ?
C2 C4 1.468(7) . ?
C3 N5 1.320(6) . ?
C3 N3 1.344(6) . ?
C3 N1 1.353(6) . ?
C4 H4A 0.9800 . ?
C4 H4B 0.9800 . ?
C4 H4C 0.9800 . ?
C5 N10 1.319(6) . ?
C5 N7 1.344(6) . ?
C5 N6 1.360(6) . ?
C6 N8 1.324(6) . ?
C6 N7 1.327(6) . ?
C6 C8 1.486(7) . ?
C7 N9 1.320(6) . ?
C7 N8 1.341(6) . ?
C7 N6 1.348(6) . ?
C8 H8A 0.9800 . ?
C8 H8B 0.9800 . ?
C8 H8C 0.9800 . ?
C11 O2 1.254(6) . ?
C11 O1 1.257(6) . ?
C11 C12 1.500(7) . ?
C12 C13 1.534(7) . ?
C12 H12A 0.9900 . ?
C12 H12B 0.9900 . ?
C13 C14 1.512(7) . ?
C13 H13A 0.9900 . ?
C13 H13B 0.9900 . ?
C14 C15 1.506(7) . ?
C14 H14A 0.9900 . ?
C14 H14B 0.9900 . ?
C15 O3 1.250(6) . ?
C15 O4 1.254(6) . ?
N4 H4D 0.8800 . ?
N4 H4E 0.8800 . ?
N5 H5A 0.8800 . ?
N5 H5B 0.8800 . ?
N9 H9A 0.8800 . ?
N9 H9B 0.8800 . ?
N10 H10A 0.8800 . ?
N10 H10B 0.8800 . ?
O1 Ag2 2.219(3) 2_766 ?
O3 Ag1 2.198(3) 2_766 ?

loop_
_geom_hbond_atom_site_label_D
_geom_hbond_atom_site_label_H
_geom_hbond_atom_site_label_A
_geom_hbond_distance_DH
_geom_hbond_distance_HA
_geom_hbond_distance_DA
_geom_hbond_angle_DHA
_geom_hbond_site_symmetry_A
N4 H4D O3 0.88 2.05 2.927(6) 173.0 2_766
N4 H4E N7 0.88 2.20 3.080(6) 177.4 2_757
N5 H5A N8 0.88 2.19 3.062(6) 172.9 2_667
N5 H5B O2 0.88 2.10 2.968(6) 168.5 .
N9 H9A N3 0.88 2.17 3.046(6) 172.6 2_667
N9 H9B O4 0.88 2.08 2.948(6) 169.0 .
N10 H10A N2 0.88 2.20 3.075(6) 178.1 2_757
N10 H10B O1 0.88 2.03 2.907(5) 173.7 2_766
